data_2200801
loop_
_publ_author_name
'Yatsenko, A. V.'
'Paseshnichenko, K. A.'
'Schenk, H.'

_publ_section_title
;
 4-Chloro-2-(phenyldiazenyl)phenol from powder data: a form stable at
 room temperature
;
_journal_issue 12
_journal_name_full 'Acta Crystallographica Section E'
_journal_page_first o1154
_journal_page_last o1155
_journal_paper_doi 10.1107/S1600536801018426
_journal_volume 57
_journal_year 2001
_chemical_formula_sum 'C12 H9 Cl N2 O'
_chemical_formula_weight 232.66
_chemical_melting_point 384
_chemical_name_systematic
;
4-chloro-2-(phenyldiazenyl)phenol
;
_space_group_IT_number 14
_symmetry_cell_setting monoclinic
_symmetry_space_group_name_Hall '-P 2yn'
_symmetry_space_group_name_H-M 'P 1 21/n 1'
_cell_angle_alpha 90.0
_cell_angle_beta 104.70(3)
_cell_angle_gamma 90.0
_cell_formula_units_Z 4
_cell_length_a 19.706(6)
_cell_length_b 4.614(2)
_cell_length_c 12.308(4)
_cell_measurement_reflns_used 26
_cell_measurement_temperature 295(2)
_cell_measurement_theta_max 15.6
_cell_measurement_theta_min 3.8
_cell_volume 1082.5(7)
_computing_cell_refinement 'LSPAID (Visser, 1986)'
_computing_data_collection 'local program'
_computing_molecular_graphics 'PLUTON (Spek, 1992)'
_computing_publication_material 'PARST (Nardelli, 1983)'
_computing_structure_refinement MRIA
_computing_structure_solution 'MRIA (Zlokazov & Chernyshev, 1992)'
_diffrn_ambient_temperature 295(2)
_diffrn_measurement_device_type ' DRON-3M diffractometer (Burevestnik, Russia)'
_diffrn_radiation_monochromator 'Ni filtered'
_diffrn_radiation_type CuK\a
_diffrn_radiation_wavelength 1.5418
_diffrn_reflns_limit_h_max 14
_diffrn_reflns_limit_h_min 0
_diffrn_reflns_limit_k_max 3
_diffrn_reflns_limit_k_min 0
_diffrn_reflns_limit_l_max 9
_diffrn_reflns_limit_l_min -9
_exptl_absorpt_coefficient_mu 2.95
_exptl_absorpt_correction_type none
_exptl_crystal_density_diffrn 1.428
_exptl_crystal_density_method 'not measured'
_exptl_crystal_F_000 480
_refine_ls_extinction_method none
_refine_ls_goodness_of_fit_all 1.09
_refine_ls_hydrogen_treatment noref
_refine_ls_matrix_type fullcycle
_refine_ls_number_constraints 0
_refine_ls_number_parameters 115
_refine_ls_number_restraints 10
_refine_ls_shift/su_max .034
_refine_ls_shift/su_mean .008
_refine_ls_structure_factor_coef Inet
_refine_ls_weighting_scheme sigma
_cod_data_source_file ya6063.cif
_cod_data_source_block I
_cod_original_sg_symbol_H-M 'P 21/n'
_cod_original_formula_sum 'C12 H9 Cl1 N2 O1'
_cod_database_code 2200801

loop_
_symmetry_equiv_pos_as_xyz
'x, y, z'
'1/2+x, 1/2-y, 1/2+z'
'-x,  -y,  -z'
'1/2-x, 1/2+y, 1/2-z'

loop_
_atom_site_aniso_label
_atom_site_aniso_U_11
_atom_site_aniso_U_22
_atom_site_aniso_U_33
_atom_site_aniso_U_12
_atom_site_aniso_U_13
_atom_site_aniso_U_23
CL1 .079(5) .045(7) .082(5) .027(7) .008(5) .024(5)

loop_
_atom_site_label
_atom_site_fract_x
_atom_site_fract_y
_atom_site_fract_z
_atom_site_U_iso_or_equiv
_atom_site_thermal_displace_type
_atom_site_occupancy
_atom_site_type_symbol
C1 .3301(4) .1422(17) -.0883(5) .071(2) Uiso 1 C
C2 .3307(3) .2377(16) .0211(4) .071(2) Uiso 1 C
C3 .3778(5) .114(2) .1140(3) .071(2) Uiso 1 C
C4 .4237(3) -.0995(13) .0979(4) .071(2) Uiso 1 C
C5 .4240(3) -.1936(12) -.0122(4) .071(2) Uiso 1 C
C6 .3766(4) -.0831(16) -.1031(3) .071(2) Uiso 1 C
N7 .2847(5) .458(2) .0484(6) .079(2) Uiso 1 N
N8 .2414(5) .589(2) -.0271(6) .079(2) Uiso 1 N
C9 .1940(4) .7929(18) .0014(3) .059(2) Uiso 1 C
C10 .1453(4) .9169(19) -.0890(3) .059(2) Uiso 1 C
C11 .0969(3) 1.1167(15) -.0693(3) .059(2) Uiso 1 C
C12 .0955(3) 1.1839(15) .0404(3) .059(2) Uiso 1 C
C13 .1449(3) 1.0619(16) .1305(3) .059(2) Uiso 1 C
C14 .1942(4) .8655(18) .1111(3) .059(2) Uiso 1 C
O1 .2845(3) .2679(16) -.1764(5) .079(2) Uiso 1 O
CL1 .4827(2) -.2461(12) .2071(3) .070(4) Uani 1 Cl
H1 .2562 .403 -.1588 .076 Uiso 1 H
H3 .3789 .185 .1912 .076 Uiso 1 H
H5 .4573 -.353 -.0181 .076 Uiso 1 H
H6 .3742 -.144 -.1819 .076 Uiso 1 H
H10 .1464 .868 -.1676 .076 Uiso 1 H
H11 .0623 1.209 -.1339 .076 Uiso 1 H
H12 .0611 1.329 .0547 .076 Uiso 1 H
H13 .1448 1.115 .2092 .076 Uiso 1 H
H14 .2288 .774 .1757 .076 Uiso 1 H

loop_
_atom_type_symbol
_atom_type_description
_atom_type_scat_dispersion_real
_atom_type_scat_dispersion_imag
_atom_type_scat_source
Cl Cl .364 .702 'International Tables for X-Ray Crystallography (Vol. IV)'
O O .047 .032 'International Tables for X-Ray Crystallography (Vol. IV)'
N N .029 .018 'International Tables for X-Ray Crystallography (Vol. IV)'
C C .017 .009 'International Tables for X-Ray Crystallography (Vol. IV)'
H H .000 .000 'International Tables for X-Ray Crystallography (Vol. IV)'

loop_
_geom_angle_atom_site_label_1
_geom_angle_atom_site_label_2
_geom_angle_atom_site_label_3
_geom_angle
_geom_angle_publ_flag
N8 N7 C2 121.0(7) no
N7 N8 C9 120.1(7) no
N7 C2 C1 125.6(6) no
N7 C2 C3 114.8(6) no
C1 C2 C3 119.7(7) no
O1 C1 C2 118.3(7) no
O1 C1 C6 121.9(6) no
C2 C1 C6 119.9(6) no
C1 C6 C5 119.8(5) no
C6 C5 C4 120.0(5) no
Cl1 C4 C5 118.0(5) no
Cl1 C4 C3 121.1(4) no
C5 C4 C3 120.9(5) no
C2 C3 C4 119.7(5) no
N8 C9 C10 115.7(5) no
N8 C9 C14 123.7(6) no
C10 C9 C14 120.5(7) no
C9 C10 C11 119.8(4) no
C10 C11 C12 120.0(5) no
C11 C12 C13 120.0(6) no
C12 C13 C14 120.2(4) no
C9 C14 C13 119.5(5) no
C1 C6 H6 117.1 no
C5 C6 H6 123.1 no
C6 C5 H5 122.8 no
C4 C5 H5 117.0 no
C2 C3 H3 119.5 no
C4 C3 H3 120.8 no
C9 C10 H10 120.0 no
C11 C10 H10 120.2 no
C10 C11 H11 120.1 no
C12 C11 H11 119.9 no
C11 C12 H12 120.1 no
C13 C12 H12 119.9 no
C12 C13 H13 119.9 no
C14 C13 H13 119.9 no
C9 C14 H14 120.3 no
C13 C14 H14 120.2 no
C1 O1 H1 115.6 no

loop_
_geom_bond_atom_site_label_1
_geom_bond_atom_site_label_2
_geom_bond_site_symmetry_2
_geom_bond_distance
_geom_bond_publ_flag
C1 C2 . 1.414(8) no
C1 C6 . 1.428(11) no
C2 C3 . 1.399(9) no
C3 C4 . 1.385(11) no
C4 C5 . 1.424(7) no
C5 C6 . 1.362(8) no
N7 N8 . 1.247(12) no
N7 C2 . 1.457(12) no
N8 C9 . 1.431(12) no
C9 C10 . 1.394(8) no
C9 C14 . 1.390(6) no
C10 C11 . 1.391(10) no
C11 C12 . 1.392(6) no
C12 C13 . 1.395(7) no
C13 C14 . 1.393(10) no
O1 C1 . 1.351(9) no
Cl1 C4 . 1.680(7) no
O1 H1 . .899 no
C3 H3 . 1.000 no
C5 H5 . 1.001 no
C6 H6 . .999 no
C10 H10 . .999 no
C11 H11 . 1.002 no
C12 H12 . 1.000 no
C13 H13 . 1.000 no
C14 H14 . 1.000 no

loop_
_cod_related_entry_id
_cod_related_entry_database
_cod_related_entry_code
1 ChemSpider 30654640
